data_7106457
loop_
_publ_author_name
'Yumiko Nakajima'
'Yu Shiraishi'
'Takahiro Tsuchimoto'
'Fumiyuki Ozawa'

_publ_section_title
;
 Synthesis and coordination behavior of Cy(I) bis(phosphaethenyl)pyridine
 complexes.
;
_journal_name_full Chem.Commun.
_journal_page_first 6332
_journal_paper_doi 10.1039/c1cc11315a
_journal_volume 47
_journal_year 2011
_chemical_formula_sum 'C55 H71 Cu F6 N P3'
_chemical_formula_weight 1016.58
_chemical_name_systematic
;
?
;
_space_group_IT_number 2
_symmetry_cell_setting triclinic
_symmetry_space_group_name_Hall '-P 1'
_symmetry_space_group_name_H-M 'P -1'
_atom_sites_solution_hydrogens geom
_atom_sites_solution_primary direct
_atom_sites_solution_secondary difmap
_audit_creation_method SHELXL-97
_cell_angle_alpha 71.143(7)
_cell_angle_beta 73.149(8)
_cell_angle_gamma 76.891(8)
_cell_formula_units_Z 2
_cell_length_a 11.5918(16)
_cell_length_b 13.059(2)
_cell_length_c 19.304(3)
_cell_measurement_temperature 103(2)
_cell_volume 2617.9(7)
_computing_cell_refinement 'Nonius CAD4 software'
_computing_data_collection 'Nonius CAD4 software'
_computing_data_reduction 'XCAD (P.McArdle, 2000)'
_computing_molecular_graphics 'ORTEX (P.McArdle, 1995)'
_computing_publication_material 'SHELXL-97/2 (Sheldrick,1997)'
_computing_structure_refinement 'SHELXL-97 (Sheldrick, 1997)'
_computing_structure_solution 'SHELXS-97 (Sheldrick, 1990)'
_diffrn_ambient_temperature 103(2)
_diffrn_measured_fraction_theta_full 0.961
_diffrn_measured_fraction_theta_max 0.961
_diffrn_measurement_device_type ' CCD area detector '
_diffrn_measurement_method ' phi and omega scans'
_diffrn_radiation_monochromator graphite
_diffrn_radiation_source 'fine-focus sealed tube'
_diffrn_radiation_type MoK\a
_diffrn_radiation_wavelength 0.71070
_diffrn_reflns_av_R_equivalents 0.0331
_diffrn_reflns_av_sigmaI/netI 0.0648
_diffrn_reflns_limit_h_max 15
_diffrn_reflns_limit_h_min -14
_diffrn_reflns_limit_k_max 16
_diffrn_reflns_limit_k_min -16
_diffrn_reflns_limit_l_max 25
_diffrn_reflns_limit_l_min -24
_diffrn_reflns_number 21606
_diffrn_reflns_theta_full 27.48
_diffrn_reflns_theta_max 27.48
_diffrn_reflns_theta_min 3.19
_exptl_absorpt_coefficient_mu 0.566
_exptl_absorpt_correction_T_max 0.9455
_exptl_absorpt_correction_T_min 0.8760
_exptl_absorpt_correction_type none
_exptl_crystal_colour purple
_exptl_crystal_density_diffrn 1.290
_exptl_crystal_density_meas ?
_exptl_crystal_density_method 'not measured'
_exptl_crystal_description block
_exptl_crystal_F_000 1072
_exptl_crystal_size_max 0.24
_exptl_crystal_size_mid 0.13
_exptl_crystal_size_min 0.10
_refine_diff_density_max 0.848
_refine_diff_density_min -0.812
_refine_diff_density_rms 0.084
_refine_ls_extinction_method none
_refine_ls_goodness_of_fit_ref 1.284
_refine_ls_hydrogen_treatment constr
_refine_ls_matrix_type full
_refine_ls_number_parameters 599
_refine_ls_number_reflns 11509
_refine_ls_number_restraints 0
_refine_ls_restrained_S_all 1.284
_refine_ls_R_factor_all 0.0853
_refine_ls_R_factor_gt 0.0719
_refine_ls_shift/su_max 0.022
_refine_ls_shift/su_mean 0.001
_refine_ls_structure_factor_coef Fsqd
_refine_ls_weighting_details 'calc w=1/[\s^2^(Fo^2^)+(0.1000P)^2^+0.0000P] where P=(Fo^2^+2Fc^2^)/3'
_refine_ls_weighting_scheme calc
_refine_ls_wR_factor_gt 0.1985
_refine_ls_wR_factor_ref 0.2095
_reflns_number_gt 9502
_reflns_number_total 11509
_reflns_threshold_expression >2sigma(I)
_cod_data_source_file c1cc11315a.txt
_cod_data_source_block 4a
_cod_depositor_comments
;
The following automatic conversions were performed:

'_exptl_crystal_density_meas' value 'not measured' was changed to '?'
- the value is perceived as not measured.

Automatic conversion script
Id: cif_fix_values 3008 2015-01-20 13:52:24Z robertas 
;
_cod_original_cell_volume 2618.0(7)
_cod_original_sg_symbol_H-M P-1
_cod_database_code 7106457

loop_
_symmetry_equiv_pos_as_xyz
'x, y, z'
'-x, -y, -z'

loop_
_atom_site_label
_atom_site_type_symbol
_atom_site_fract_x
_atom_site_fract_y
_atom_site_fract_z
_atom_site_U_iso_or_equiv
_atom_site_adp_type
_atom_site_occupancy
_atom_site_symmetry_multiplicity
_atom_site_calc_flag
_atom_site_refinement_flags
_atom_site_disorder_assembly
_atom_site_disorder_group
Cu1 Cu 0.25262(3) 0.29478(3) 0.01858(2) 0.02599(14) Uani 1 1 d . . .
P1 P 0.37004(7) 0.34362(7) -0.09955(5) 0.0268(2) Uani 1 1 d . . .
P2 P 0.16689(7) 0.18087(6) 0.12876(4) 0.02333(19) Uani 1 1 d . . .
N1 N 0.4155(2) 0.1982(2) 0.04154(16) 0.0273(6) Uani 1 1 d . . .
C1 C 0.5139(3) 0.1969(3) -0.01712(19) 0.0287(7) Uani 1 1 d . . .
C2 C 0.6089(3) 0.1098(3) -0.0144(2) 0.0360(8) Uani 1 1 d . . .
H1 H 0.6775 0.1107 -0.0559 0.043 Uiso 1 1 calc R . .
C3 C 0.6022(3) 0.0217(3) 0.0496(2) 0.0382(8) Uani 1 1 d . . .
H2 H 0.6673 -0.0375 0.0532 0.046 Uiso 1 1 calc R . .
C4 C 0.4996(3) 0.0208(3) 0.1084(2) 0.0349(8) Uani 1 1 d . . .
H3 H 0.4929 -0.0398 0.1521 0.042 Uiso 1 1 calc R . .
C5 C 0.4064(3) 0.1092(3) 0.10296(19) 0.0296(7) Uani 1 1 d . . .
C6 C 0.5124(3) 0.2873(3) -0.0877(2) 0.0301(7) Uani 1 1 d . . .
C7 C 0.6323(3) 0.3128(3) -0.1388(2) 0.0307(7) Uani 1 1 d . . .
C8 C 0.7251(3) 0.3191(3) -0.1084(2) 0.0361(8) Uani 1 1 d . . .
H4 H 0.7117 0.3043 -0.0554 0.043 Uiso 1 1 calc R . .
C9 C 0.8367(3) 0.3467(3) -0.1541(2) 0.0381(8) Uani 1 1 d . . .
H5 H 0.8983 0.3518 -0.1325 0.046 Uiso 1 1 calc R . .
C10 C 0.8581(3) 0.3668(3) -0.2315(2) 0.0387(8) Uani 1 1 d . . .
H6 H 0.9344 0.3856 -0.2629 0.046 Uiso 1 1 calc R . .
C11 C 0.7679(3) 0.3594(3) -0.2632(2) 0.0359(8) Uani 1 1 d . . .
H7 H 0.7829 0.3725 -0.3162 0.043 Uiso 1 1 calc R . .
C12 C 0.6554(3) 0.3328(3) -0.2172(2) 0.0338(8) Uani 1 1 d . . .
H8 H 0.5938 0.3282 -0.2391 0.041 Uiso 1 1 calc R . .
C13 C 0.2894(3) 0.1035(3) 0.16034(18) 0.0271(7) Uani 1 1 d . . .
C14 C 0.2913(3) 0.0245(3) 0.2354(2) 0.0326(7) Uani 1 1 d . . .
C15 C 0.2174(4) -0.0579(3) 0.2670(2) 0.0383(8) Uani 1 1 d . . .
H9 H 0.1629 -0.0637 0.2405 0.046 Uiso 1 1 calc R . .
C16 C 0.2232(4) -0.1314(3) 0.3369(2) 0.0506(11) Uani 1 1 d . . .
H10 H 0.1725 -0.1870 0.3578 0.061 Uiso 1 1 calc R . .
C17 C 0.3018(5) -0.1244(4) 0.3761(3) 0.0597(13) Uani 1 1 d . . .
H11 H 0.3050 -0.1747 0.4239 0.072 Uiso 1 1 calc R . .
C18 C 0.3755(4) -0.0444(4) 0.3458(2) 0.0560(12) Uani 1 1 d . . .
H12 H 0.4295 -0.0397 0.3731 0.067 Uiso 1 1 calc R . .
C19 C 0.3723(4) 0.0306(3) 0.2754(2) 0.0419(9) Uani 1 1 d . . .
H13 H 0.4245 0.0850 0.2547 0.050 Uiso 1 1 calc R . .
C20 C 0.3837(3) 0.4494(3) -0.1888(2) 0.0334(8) Uani 1 1 d . A .
C21 C 0.4348(3) 0.5454(3) -0.2022(3) 0.0488(11) Uani 1 1 d . A .
C22 C 0.4808(4) 0.6000(3) -0.2772(3) 0.0642(16) Uani 1 1 d . A .
H14 H 0.5207 0.6609 -0.2868 0.077 Uiso 1 1 calc R . .
C23 C 0.4726(4) 0.5723(4) -0.3371(3) 0.075(2) Uani 1 1 d . . .
C24 C 0.4066(3) 0.4873(3) -0.3233(2) 0.0517(12) Uani 1 1 d . B .
H15 H 0.3927 0.4716 -0.3648 0.062 Uiso 1 1 calc R . .
C25 C 0.3609(3) 0.4255(3) -0.2508(2) 0.0334(8) Uani 1 1 d . . .
C26 C 0.4402(4) 0.6005(4) -0.1432(4) 0.0733(18) Uani 1 1 d . . .
C27 C 0.4074(8) 0.5238(7) -0.0457(5) 0.034(2) Uiso 0.422(10) 1 d P A 1
H72 H 0.4046 0.5706 -0.0143 0.051 Uiso 0.422(10) 1 calc PR A 1
H73 H 0.4713 0.4607 -0.0372 0.051 Uiso 0.422(10) 1 calc PR A 1
H74 H 0.3285 0.4984 -0.0325 0.051 Uiso 0.422(10) 1 calc PR A 1
C28 C 0.3707(9) 0.7032(8) -0.1383(6) 0.046(3) Uiso 0.422(10) 1 d P A 1
H75 H 0.2888 0.6925 -0.1070 0.068 Uiso 0.422(10) 1 calc PR A 1
H76 H 0.3650 0.7494 -0.1889 0.068 Uiso 0.422(10) 1 calc PR A 1
H77 H 0.4103 0.7387 -0.1157 0.068 Uiso 0.422(10) 1 calc PR A 1
C29 C 0.5631(8) 0.6251(7) -0.1661(5) 0.0286(19) Uiso 0.422(10) 1 d P A 1
H78 H 0.5740 0.6633 -0.1329 0.043 Uiso 0.422(10) 1 calc PR A 1
H79 H 0.5783 0.6717 -0.2181 0.043 Uiso 0.422(10) 1 calc PR A 1
H80 H 0.6206 0.5569 -0.1629 0.043 Uiso 0.422(10) 1 calc PR A 1
C27A C 0.3721(7) 0.5619(6) -0.0740(4) 0.0406(18) Uiso 0.578(10) 1 d P A 2
H81 H 0.3449 0.6199 -0.0485 0.061 Uiso 0.578(10) 1 calc PR A 2
H82 H 0.4205 0.5003 -0.0452 0.061 Uiso 0.578(10) 1 calc PR A 2
H83 H 0.3009 0.5372 -0.0779 0.061 Uiso 0.578(10) 1 calc PR A 2
C28A C 0.3669(8) 0.7267(7) -0.1812(5) 0.057(2) Uiso 0.578(10) 1 d P A 2
H84 H 0.2799 0.7233 -0.1717 0.085 Uiso 0.578(10) 1 calc PR A 2
H85 H 0.4013 0.7495 -0.2357 0.085 Uiso 0.578(10) 1 calc PR A 2
H86 H 0.3775 0.7797 -0.1582 0.085 Uiso 0.578(10) 1 calc PR A 2
C29A C 0.5793(6) 0.6022(5) -0.1413(4) 0.0289(14) Uiso 0.578(10) 1 d P A 2
H87 H 0.5778 0.6379 -0.1034 0.043 Uiso 0.578(10) 1 calc PR A 2
H88 H 0.6223 0.6428 -0.1909 0.043 Uiso 0.578(10) 1 calc PR A 2
H89 H 0.6216 0.5271 -0.1283 0.043 Uiso 0.578(10) 1 calc PR A 2
C30 C 0.5463(7) 0.6122(6) -0.4289(4) 0.0407(17) Uiso 0.558(8) 1 d P B 1
C31 C 0.4465(8) 0.6686(8) -0.4724(5) 0.058(2) Uiso 0.558(8) 1 d P B 1
H90 H 0.4844 0.6993 -0.5256 0.087 Uiso 0.558(8) 1 calc PR B 1
H91 H 0.3956 0.7275 -0.4514 0.087 Uiso 0.558(8) 1 calc PR B 1
H92 H 0.3958 0.6150 -0.4680 0.087 Uiso 0.558(8) 1 calc PR B 1
C32 C 0.6267(9) 0.6908(8) -0.4359(6) 0.064(3) Uiso 0.558(8) 1 d P B 1
H93 H 0.6969 0.6511 -0.4149 0.096 Uiso 0.558(8) 1 calc PR B 1
H94 H 0.5810 0.7442 -0.4083 0.096 Uiso 0.558(8) 1 calc PR B 1
H95 H 0.6551 0.7289 -0.4892 0.096 Uiso 0.558(8) 1 calc PR B 1
C33 C 0.6227(7) 0.5177(7) -0.4608(4) 0.0454(19) Uiso 0.558(8) 1 d P B 1
H96 H 0.6629 0.5470 -0.5138 0.068 Uiso 0.558(8) 1 calc PR B 1
H97 H 0.5695 0.4666 -0.4570 0.068 Uiso 0.558(8) 1 calc PR B 1
H98 H 0.6845 0.4793 -0.4320 0.068 Uiso 0.558(8) 1 calc PR B 1
C30A C 0.5165(9) 0.6511(8) -0.4056(5) 0.043(2) Uiso 0.442(8) 1 d P B 2
C31A C 0.4125(10) 0.7114(9) -0.4452(6) 0.053(3) Uiso 0.442(8) 1 d P B 2
H99 H 0.3704 0.6578 -0.4501 0.079 Uiso 0.442(8) 1 calc PR B 2
H100 H 0.4463 0.7572 -0.4953 0.079 Uiso 0.442(8) 1 calc PR B 2
H101 H 0.3547 0.7575 -0.4154 0.079 Uiso 0.442(8) 1 calc PR B 2
C32A C 0.5868(11) 0.7390(10) -0.4076(7) 0.062(3) Uiso 0.442(8) 1 d P B 2
H102 H 0.5357 0.7837 -0.3746 0.093 Uiso 0.442(8) 1 calc PR B 2
H103 H 0.6082 0.7857 -0.4592 0.093 Uiso 0.442(8) 1 calc PR B 2
H104 H 0.6613 0.7036 -0.3901 0.093 Uiso 0.442(8) 1 calc PR B 2
C33A C 0.6051(9) 0.5749(9) -0.4503(5) 0.043(2) Uiso 0.442(8) 1 d P B 2
H105 H 0.6663 0.5315 -0.4222 0.065 Uiso 0.442(8) 1 calc PR B 2
H106 H 0.6456 0.6187 -0.4994 0.065 Uiso 0.442(8) 1 calc PR B 2
H107 H 0.5598 0.5259 -0.4576 0.065 Uiso 0.442(8) 1 calc PR B 2
C34 C 0.2898(3) 0.3326(3) -0.24254(18) 0.0282(7) Uani 1 1 d . B .
C35 C 0.2577(4) 0.3430(4) -0.3169(2) 0.0473(10) Uani 1 1 d . . .
H34 H 0.2041 0.2896 -0.3081 0.071 Uiso 1 1 calc R B .
H35 H 0.3326 0.3291 -0.3545 0.071 Uiso 1 1 calc R . .
H36 H 0.2160 0.4170 -0.3354 0.071 Uiso 1 1 calc R . .
C36 C 0.3675(3) 0.2209(3) -0.22213(19) 0.0313(7) Uani 1 1 d . . .
H37 H 0.3792 0.2056 -0.1713 0.047 Uiso 1 1 calc R B .
H38 H 0.4470 0.2211 -0.2582 0.047 Uiso 1 1 calc R . .
H39 H 0.3263 0.1644 -0.2238 0.047 Uiso 1 1 calc R . .
C37 C 0.1687(3) 0.3375(3) -0.18359(18) 0.0291(7) Uani 1 1 d . . .
H40 H 0.1215 0.2839 -0.1835 0.044 Uiso 1 1 calc R B .
H41 H 0.1222 0.4110 -0.1959 0.044 Uiso 1 1 calc R . .
H42 H 0.1848 0.3208 -0.1337 0.044 Uiso 1 1 calc R . .
C38 C 0.0307(3) 0.1505(2) 0.20366(16) 0.0215(6) Uani 1 1 d . C .
C39 C -0.0379(3) 0.0761(2) 0.19804(16) 0.0241(6) Uani 1 1 d . . .
C40 C -0.1128(3) 0.0223(3) 0.26377(18) 0.0336(8) Uani 1 1 d . C .
H43 H -0.1583 -0.0276 0.2609 0.040 Uiso 1 1 calc R . .
C41 C -0.1248(4) 0.0376(3) 0.33340(19) 0.0424(9) Uani 1 1 d . . .
C42 C -0.0714(4) 0.1207(3) 0.33471(18) 0.0369(8) Uani 1 1 d . C .
H44 H -0.0873 0.1383 0.3810 0.044 Uiso 1 1 calc R . .
C43 C 0.0048(3) 0.1805(2) 0.27161(17) 0.0253(6) Uani 1 1 d . . .
C44 C -0.0340(3) 0.0532(2) 0.12323(17) 0.0246(6) Uani 1 1 d . . .
C45 C -0.0473(3) 0.1596(3) 0.06116(17) 0.0276(7) Uani 1 1 d . . .
H45 H -0.0522 0.1434 0.0160 0.041 Uiso 1 1 calc R . .
H46 H 0.0234 0.1968 0.0493 0.041 Uiso 1 1 calc R . .
H47 H -0.1218 0.2070 0.0782 0.041 Uiso 1 1 calc R . .
C46 C 0.0838(3) -0.0214(3) 0.09852(18) 0.0306(7) Uani 1 1 d . . .
H48 H 0.0921 -0.0886 0.1394 0.046 Uiso 1 1 calc R . .
H49 H 0.1539 0.0166 0.0866 0.046 Uiso 1 1 calc R . .
H50 H 0.0807 -0.0399 0.0538 0.046 Uiso 1 1 calc R . .
C47 C -0.1401(3) -0.0065(3) 0.13274(19) 0.0359(8) Uani 1 1 d . . .
H51 H -0.1440 -0.0092 0.0834 0.054 Uiso 1 1 calc R . .
H52 H -0.2168 0.0329 0.1556 0.054 Uiso 1 1 calc R . .
H53 H -0.1272 -0.0811 0.1654 0.054 Uiso 1 1 calc R . .
C48 C -0.1880(5) -0.0383(4) 0.4048(3) 0.0387(11) Uiso 0.783(6) 1 d P C 1
C49 C -0.1273(5) -0.1546(5) 0.4154(3) 0.0537(15) Uiso 0.783(6) 1 d P C 1
H49A H -0.1715 -0.2007 0.4622 0.081 Uiso 0.783(6) 1 calc PR C 1
H49B H -0.0430 -0.1596 0.4181 0.081 Uiso 0.783(6) 1 calc PR C 1
H49C H -0.1277 -0.1796 0.3727 0.081 Uiso 0.783(6) 1 calc PR C 1
C50 C -0.3210(5) -0.0289(5) 0.3967(3) 0.0540(15) Uiso 0.783(6) 1 d P C 1
H50A H -0.3669 -0.0768 0.4418 0.081 Uiso 0.783(6) 1 calc PR C 1
H50B H -0.3182 -0.0511 0.3523 0.081 Uiso 0.783(6) 1 calc PR C 1
H50C H -0.3612 0.0469 0.3910 0.081 Uiso 0.783(6) 1 calc PR C 1
C51 C -0.2027(4) -0.0037(4) 0.4764(3) 0.0516(14) Uiso 0.783(6) 1 d P C 1
H51A H -0.2446 -0.0561 0.5203 0.077 Uiso 0.783(6) 1 calc PR C 1
H51B H -0.2508 0.0693 0.4718 0.077 Uiso 0.783(6) 1 calc PR C 1
H51C H -0.1222 -0.0022 0.4826 0.077 Uiso 0.783(6) 1 calc PR C 1
C48A C -0.2411(4) -0.0192(4) 0.3997(3) 0.008(2) Uiso 0.217(6) 1 d PR C 2
C49A C -0.1736(4) -0.0862(4) 0.4655(3) 0.064(6) Uiso 0.217(6) 1 d PR C 2
H49D H -0.1335 -0.0370 0.4767 0.095 Uiso 0.217(6) 1 calc PR C 2
H49E H -0.1125 -0.1448 0.4495 0.095 Uiso 0.217(6) 1 calc PR C 2
H49F H -0.2334 -0.1182 0.5107 0.095 Uiso 0.217(6) 1 calc PR C 2
C50A C -0.3004(4) -0.0881(4) 0.3819(3) 0.053(5) Uiso 0.217(6) 1 d PR C 2
H50D H -0.2394 -0.1429 0.3613 0.080 Uiso 0.217(6) 1 calc PR C 2
H50E H -0.3469 -0.0440 0.3444 0.080 Uiso 0.217(6) 1 calc PR C 2
H50F H -0.3558 -0.1251 0.4275 0.080 Uiso 0.217(6) 1 calc PR C 2
C51A C -0.3342(4) 0.0691(4) 0.4325(3) 0.084(8) Uiso 0.217(6) 1 d PR C 2
H51D H -0.2906 0.1152 0.4442 0.125 Uiso 0.217(6) 1 calc PR C 2
H51E H -0.3898 0.0334 0.4786 0.125 Uiso 0.217(6) 1 calc PR C 2
H51F H -0.3810 0.1145 0.3955 0.125 Uiso 0.217(6) 1 calc PR C 2
C52 C 0.0444(3) 0.2788(3) 0.28212(19) 0.0308(7) Uani 1 1 d . C .
C53 C -0.0714(3) 0.3500(3) 0.3128(2) 0.0435(9) Uani 1 1 d . . .
H63 H -0.0492 0.4110 0.3228 0.065 Uiso 1 1 calc R C .
H64 H -0.1178 0.3059 0.3597 0.065 Uiso 1 1 calc R . .
H65 H -0.1215 0.3787 0.2756 0.065 Uiso 1 1 calc R . .
C54 C 0.1266(6) 0.2396(4) 0.3377(3) 0.083(2) Uani 1 1 d . . .
H66 H 0.1999 0.1931 0.3183 0.124 Uiso 1 1 calc R C .
H67 H 0.0825 0.1977 0.3865 0.124 Uiso 1 1 calc R . .
H68 H 0.1500 0.3030 0.3441 0.124 Uiso 1 1 calc R . .
C55 C 0.1073(4) 0.3543(3) 0.2103(2) 0.0550(12) Uani 1 1 d . . .
H69 H 0.1865 0.3159 0.1897 0.083 Uiso 1 1 calc R C .
H70 H 0.1193 0.4190 0.2210 0.083 Uiso 1 1 calc R . .
H71 H 0.0568 0.3769 0.1735 0.083 Uiso 1 1 calc R . .
P3 P 0.0000 0.5000 0.0000 0.0377(3) Uani 1 2 d S . .
F1 F 0.12633(18) 0.44978(16) 0.02862(12) 0.0432(5) Uani 1 1 d . . .
F2 F 0.0174(2) 0.39990(17) -0.03342(13) 0.0481(6) Uani 1 1 d . . .
F3 F -0.07484(19) 0.43316(18) 0.07811(13) 0.0494(6) Uani 1 1 d . . .
P4 P 1.0000 0.5000 0.5000 0.0594(5) Uani 1 2 d S . .
F4 F 1.0887(3) 0.4371(3) 0.4431(2) 0.1031(12) Uani 1 1 d . . .
F5 F 1.0824(3) 0.4435(3) 0.5569(2) 0.1003(12) Uani 1 1 d . . .
F6 F 0.9193(3) 0.4034(3) 0.5366(2) 0.0967(11) Uani 1 1 d . . .

loop_
_atom_site_aniso_label
_atom_site_aniso_U_11
_atom_site_aniso_U_22
_atom_site_aniso_U_33
_atom_site_aniso_U_23
_atom_site_aniso_U_13
_atom_site_aniso_U_12
Cu1 0.0161(2) 0.0247(2) 0.0353(2) -0.00906(17) -0.00355(16) -0.00140(16)
P1 0.0144(4) 0.0287(4) 0.0389(5) -0.0150(3) -0.0027(3) -0.0026(3)
P2 0.0193(4) 0.0226(4) 0.0287(4) -0.0074(3) -0.0083(3) -0.0005(3)
N1 0.0166(12) 0.0336(14) 0.0386(15) -0.0183(12) -0.0095(11) -0.0009(11)
C1 0.0155(14) 0.0350(17) 0.0451(19) -0.0253(15) -0.0088(13) 0.0006(13)
C2 0.0218(16) 0.043(2) 0.056(2) -0.0302(18) -0.0132(15) 0.0016(15)
C3 0.0271(18) 0.039(2) 0.057(2) -0.0259(18) -0.0224(17) 0.0120(15)
C4 0.0287(18) 0.0347(18) 0.050(2) -0.0219(16) -0.0220(16) 0.0098(15)
C5 0.0276(16) 0.0305(17) 0.0407(18) -0.0208(14) -0.0169(14) 0.0037(14)
C6 0.0170(14) 0.0378(18) 0.0435(19) -0.0250(15) -0.0025(13) -0.0051(13)
C7 0.0136(14) 0.0314(17) 0.054(2) -0.0277(16) -0.0023(13) -0.0003(13)
C8 0.0221(16) 0.044(2) 0.052(2) -0.0291(17) -0.0046(15) -0.0063(15)
C9 0.0183(16) 0.044(2) 0.061(2) -0.0320(18) -0.0043(15) -0.0024(15)
C10 0.0172(15) 0.040(2) 0.061(2) -0.0253(18) 0.0016(15) -0.0039(14)
C11 0.0238(17) 0.0365(19) 0.046(2) -0.0175(16) -0.0016(15) -0.0019(14)
C12 0.0187(15) 0.0374(18) 0.051(2) -0.0234(16) -0.0059(14) -0.0014(14)
C13 0.0272(16) 0.0258(15) 0.0347(17) -0.0127(13) -0.0151(13) 0.0001(13)
C14 0.0339(18) 0.0299(17) 0.0390(18) -0.0148(14) -0.0213(15) 0.0096(14)
C15 0.049(2) 0.0266(17) 0.044(2) -0.0096(15) -0.0273(18) 0.0059(16)
C16 0.074(3) 0.032(2) 0.042(2) -0.0034(16) -0.028(2) 0.006(2)
C17 0.093(4) 0.040(2) 0.052(3) -0.0107(19) -0.046(3) 0.015(2)
C18 0.063(3) 0.061(3) 0.054(3) -0.026(2) -0.043(2) 0.025(2)
C19 0.044(2) 0.046(2) 0.045(2) -0.0244(18) -0.0240(18) 0.0101(18)
C20 0.0154(15) 0.0215(15) 0.055(2) -0.0074(14) 0.0015(14) -0.0045(12)
C21 0.0175(16) 0.0203(17) 0.101(3) -0.0185(19) -0.0019(18) -0.0015(13)
C22 0.023(2) 0.027(2) 0.118(4) 0.021(2) -0.019(2) -0.0121(16)
C23 0.026(2) 0.062(3) 0.097(4) 0.056(3) -0.031(2) -0.021(2)
C24 0.0270(19) 0.055(2) 0.052(2) 0.0256(19) -0.0164(17) -0.0142(18)
C25 0.0173(15) 0.0238(16) 0.0447(19) 0.0069(14) -0.0044(13) -0.0029(12)
C26 0.029(2) 0.050(3) 0.146(5) -0.067(3) 0.027(2) -0.0197(19)
C34 0.0222(15) 0.0285(16) 0.0294(16) -0.0017(12) -0.0049(12) -0.0059(13)
C35 0.040(2) 0.069(3) 0.0301(18) -0.0044(18) -0.0079(16) -0.016(2)
C36 0.0248(16) 0.0298(17) 0.0380(18) -0.0119(14) -0.0040(13) -0.0019(14)
C37 0.0204(15) 0.0277(16) 0.0363(17) -0.0041(13) -0.0059(13) -0.0058(13)
C38 0.0211(14) 0.0208(14) 0.0224(14) -0.0038(11) -0.0082(11) -0.0016(12)
C39 0.0283(16) 0.0196(14) 0.0226(14) -0.0058(11) -0.0043(12) -0.0019(12)
C40 0.047(2) 0.0267(16) 0.0254(16) -0.0059(13) -0.0005(14) -0.0155(15)
C41 0.067(3) 0.0319(18) 0.0224(16) -0.0051(13) 0.0037(16) -0.0187(18)
C42 0.063(2) 0.0253(16) 0.0222(15) -0.0045(12) -0.0101(16) -0.0093(16)
C43 0.0308(16) 0.0202(14) 0.0264(15) -0.0053(11) -0.0130(13) 0.0000(12)
C44 0.0235(15) 0.0266(15) 0.0263(15) -0.0093(12) -0.0044(12) -0.0074(12)
C45 0.0295(16) 0.0304(16) 0.0259(15) -0.0079(12) -0.0090(12) -0.0065(13)
C46 0.0294(17) 0.0344(17) 0.0320(16) -0.0174(14) -0.0063(13) -0.0019(14)
C47 0.0373(19) 0.042(2) 0.0343(18) -0.0140(15) -0.0040(14) -0.0179(16)
C52 0.0340(18) 0.0264(16) 0.0383(18) -0.0150(14) -0.0142(14) -0.0005(14)
C53 0.045(2) 0.0274(18) 0.053(2) -0.0182(16) 0.0077(18) -0.0094(16)
C54 0.116(5) 0.056(3) 0.124(5) -0.054(3) -0.100(4) 0.030(3)
C55 0.052(2) 0.054(2) 0.068(3) -0.042(2) 0.021(2) -0.035(2)
P3 0.0274(6) 0.0207(6) 0.0438(7) -0.0022(5) 0.0133(5) 0.0001(5)
F1 0.0307(11) 0.0290(11) 0.0498(13) -0.0032(9) 0.0073(9) 0.0018(9)
F2 0.0437(12) 0.0266(11) 0.0624(15) -0.0157(10) 0.0012(11) 0.0045(9)
F3 0.0380(12) 0.0414(12) 0.0440(12) 0.0039(10) 0.0126(9) -0.0097(10)
P4 0.0512(10) 0.0679(12) 0.0609(11) -0.0198(9) -0.0264(8) 0.0078(9)
F4 0.068(2) 0.137(3) 0.122(3) -0.083(3) -0.009(2) 0.001(2)
F5 0.085(2) 0.116(3) 0.099(3) -0.008(2) -0.061(2) 0.004(2)
F6 0.080(2) 0.077(2) 0.126(3) -0.016(2) -0.024(2) -0.0171(18)

loop_
_atom_type_symbol
_atom_type_description
_atom_type_scat_dispersion_real
_atom_type_scat_dispersion_imag
_atom_type_scat_source
C C 0.0033 0.0016 'International Tables Vol C Tables 4.2.6.8 and 6.1.1.4'
H H 0.0000 0.0000 'International Tables Vol C Tables 4.2.6.8 and 6.1.1.4'
Cu Cu 0.3201 1.2651 'International Tables Vol C Tables 4.2.6.8 and 6.1.1.4'
F F 0.0171 0.0103 'International Tables Vol C Tables 4.2.6.8 and 6.1.1.4'
N N 0.0061 0.0033 'International Tables Vol C Tables 4.2.6.8 and 6.1.1.4'
P P 0.1023 0.0942 'International Tables Vol C Tables 4.2.6.8 and 6.1.1.4'

loop_
_geom_angle_atom_site_label_1
_geom_angle_atom_site_label_2
_geom_angle_atom_site_label_3
_geom_angle
_geom_angle_site_symmetry_1
_geom_angle_site_symmetry_3
_geom_angle_publ_flag
N1 Cu1 F1 144.32(9) . . ?
N1 Cu1 P1 82.90(8) . . ?
F1 Cu1 P1 102.98(6) . . ?
N1 Cu1 P2 83.39(8) . . ?
F1 Cu1 P2 98.69(6) . . ?
P1 Cu1 P2 157.34(4) . . ?
C6 P1 C20 108.16(16) . . ?
C6 P1 Cu1 102.89(13) . . ?
C20 P1 Cu1 143.79(11) . . ?
C13 P2 C38 108.12(15) . . ?
C13 P2 Cu1 102.80(12) . . ?
C38 P2 Cu1 147.88(10) . . ?
C1 N1 C5 119.1(3) . . ?
C1 N1 Cu1 117.8(2) . . ?
C5 N1 Cu1 117.3(2) . . ?
N1 C1 C2 121.6(3) . . ?
N1 C1 C6 117.8(3) . . ?
C2 C1 C6 120.4(3) . . ?
C3 C2 C1 119.1(3) . . ?
C3 C2 H1 120.4 . . ?
C1 C2 H1 120.4 . . ?
C4 C3 C2 119.3(3) . . ?
C4 C3 H2 120.4 . . ?
C2 C3 H2 120.4 . . ?
C3 C4 C5 119.6(4) . . ?
C3 C4 H3 120.2 . . ?
C5 C4 H3 120.2 . . ?
N1 C5 C4 121.2(3) . . ?
N1 C5 C13 118.3(3) . . ?
C4 C5 C13 120.2(3) . . ?
C1 C6 C7 117.3(3) . . ?
C1 C6 P1 113.5(2) . . ?
C7 C6 P1 129.2(3) . . ?
C8 C7 C12 118.3(3) . . ?
C8 C7 C6 119.3(3) . . ?
C12 C7 C6 122.4(3) . . ?
C9 C8 C7 121.2(4) . . ?
C9 C8 H4 119.4 . . ?
C7 C8 H4 119.4 . . ?
C10 C9 C8 119.9(3) . . ?
C10 C9 H5 120.0 . . ?
C8 C9 H5 120.0 . . ?
C9 C10 C11 120.1(3) . . ?
C9 C10 H6 120.0 . . ?
C11 C10 H6 120.0 . . ?
C10 C11 C12 119.9(4) . . ?
C10 C11 H7 120.0 . . ?
C12 C11 H7 120.0 . . ?
C11 C12 C7 120.6(3) . . ?
C11 C12 H8 119.7 . . ?
C7 C12 H8 119.7 . . ?
C5 C13 C14 117.1(3) . . ?
C5 C13 P2 114.7(2) . . ?
C14 C13 P2 127.9(3) . . ?
C15 C14 C19 118.7(3) . . ?
C15 C14 C13 122.2(3) . . ?
C19 C14 C13 119.1(3) . . ?
C16 C15 C14 120.5(4) . . ?
C16 C15 H9 119.8 . . ?
C14 C15 H9 119.8 . . ?
C17 C16 C15 120.6(4) . . ?
C17 C16 H10 119.7 . . ?
C15 C16 H10 119.7 . . ?
C18 C17 C16 119.8(4) . . ?
C18 C17 H11 120.1 . . ?
C16 C17 H11 120.1 . . ?
C17 C18 C19 121.1(4) . . ?
C17 C18 H12 119.5 . . ?
C19 C18 H12 119.5 . . ?
C18 C19 C14 119.4(4) . . ?
C18 C19 H13 120.3 . . ?
C14 C19 H13 120.3 . . ?
C21 C20 C25 119.2(3) . . ?
C21 C20 P1 122.3(3) . . ?
C25 C20 P1 117.7(2) . . ?
C22 C21 C20 116.9(4) . . ?
C22 C21 C26 115.4(4) . . ?
C20 C21 C26 127.6(4) . . ?
C23 C22 C21 124.6(4) . . ?
C23 C22 H14 117.7 . . ?
C21 C22 H14 117.7 . . ?
C22 C23 C24 117.9(4) . . ?
C22 C23 C30A 110.7(6) . . ?
C24 C23 C30A 130.3(7) . . ?
C22 C23 C30 130.1(4) . . ?
C24 C23 C30 111.4(6) . . ?
C30A C23 C30 25.9(4) . . ?
C25 C24 C23 121.7(5) . . ?
C25 C24 H15 119.1 . . ?
C23 C24 H15 119.1 . . ?
C24 C25 C20 118.5(3) . . ?
C24 C25 C34 117.1(3) . . ?
C20 C25 C34 124.4(3) . . ?
C27A C26 C28 84.9(6) . . ?
C27A C26 C29 129.7(7) . . ?
C28 C26 C29 102.0(6) . . ?
C27A C26 C21 114.4(4) . . ?
C28 C26 C21 121.8(7) . . ?
C29 C26 C21 103.8(5) . . ?
C27A C26 C29A 111.6(6) . . ?
C28 C26 C29A 108.4(5) . . ?
C29 C26 C29A 18.9(4) . . ?
C21 C26 C29A 112.7(3) . . ?
C27A C26 C28A 106.9(5) . . ?
C28 C26 C28A 27.5(5) . . ?
C29 C26 C28A 99.2(6) . . ?
C21 C26 C28A 97.0(5) . . ?
C29A C26 C28A 113.3(5) . . ?
C27A C26 C27 22.5(4) . . ?
C28 C26 C27 100.3(6) . . ?
C29 C26 C27 109.9(6) . . ?
C21 C26 C27 117.8(4) . . ?
C29A C26 C27 91.1(5) . . ?
C28A C26 C27 125.9(5) . . ?
C26 C27 H72 109.5 . . ?
C26 C27 H73 109.5 . . ?
C26 C27 H74 109.5 . . ?
C26 C28 H75 109.5 . . ?
C26 C28 H76 109.5 . . ?
C26 C28 H77 109.5 . . ?
C26 C29 H78 109.5 . . ?
C26 C29 H79 109.5 . . ?
C26 C29 H80 109.5 . . ?
C26 C27A H81 109.5 . . ?
C26 C27A H82 109.5 . . ?
H81 C27A H82 109.5 . . ?
C26 C27A H83 109.5 . . ?
H81 C27A H83 109.5 . . ?
H82 C27A H83 109.5 . . ?
C26 C28A H84 109.5 . . ?
C26 C28A H85 109.5 . . ?
H84 C28A H85 109.5 . . ?
C26 C28A H86 109.5 . . ?
H84 C28A H86 109.5 . . ?
H85 C28A H86 109.5 . . ?
C26 C29A H87 109.5 . . ?
C26 C29A H88 109.5 . . ?
H87 C29A H88 109.5 . . ?
C26 C29A H89 109.5 . . ?
H87 C29A H89 109.5 . . ?
H88 C29A H89 109.5 . . ?
C32 C30 C31 110.8(7) . . ?
C32 C30 C33 109.5(7) . . ?
C31 C30 C33 108.9(6) . . ?
C32 C30 C23 107.4(6) . . ?
C31 C30 C23 105.9(6) . . ?
C33 C30 C23 114.2(6) . . ?
C23 C30A C32A 121.5(9) . . ?
C23 C30A C33A 100.0(7) . . ?
C32A C30A C33A 107.5(8) . . ?
C23 C30A C31A 110.7(8) . . ?
C32A C30A C31A 106.7(9) . . ?
C33A C30A C31A 109.9(8) . . ?
C30A C31A H99 109.5 . . ?
C30A C31A H100 109.5 . . ?
H99 C31A H100 109.5 . . ?
C30A C31A H101 109.5 . . ?
H99 C31A H101 109.5 . . ?
H100 C31A H101 109.5 . . ?
C30A C32A H102 109.5 . . ?
C30A C32A H103 109.5 . . ?
H102 C32A H103 109.5 . . ?
C30A C32A H104 109.5 . . ?
H102 C32A H104 109.5 . . ?
H103 C32A H104 109.5 . . ?
C30A C33A H105 109.5 . . ?
C30A C33A H106 109.5 . . ?
H105 C33A H106 109.5 . . ?
C30A C33A H107 109.5 . . ?
H105 C33A H107 109.5 . . ?
H106 C33A H107 109.5 . . ?
C36 C34 C37 110.6(3) . . ?
C36 C34 C35 106.6(3) . . ?
C37 C34 C35 106.4(3) . . ?
C36 C34 C25 110.5(3) . . ?
C37 C34 C25 110.9(3) . . ?
C35 C34 C25 111.6(3) . . ?
C34 C35 H34 109.5 . . ?
C34 C35 H35 109.5 . . ?
H34 C35 H35 109.5 . . ?
C34 C35 H36 109.5 . . ?
H34 C35 H36 109.5 . . ?
H35 C35 H36 109.5 . . ?
C34 C36 H37 109.5 . . ?
C34 C36 H38 109.5 . . ?
H37 C36 H38 109.5 . . ?
C34 C36 H39 109.5 . . ?
H37 C36 H39 109.5 . . ?
H38 C36 H39 109.5 . . ?
C34 C37 H40 109.5 . . ?
C34 C37 H41 109.5 . . ?
H40 C37 H41 109.5 . . ?
C34 C37 H42 109.5 . . ?
H40 C37 H42 109.5 . . ?
H41 C37 H42 109.5 . . ?
C43 C38 C39 119.7(3) . . ?
C43 C38 P2 122.5(2) . . ?
C39 C38 P2 116.8(2) . . ?
C40 C39 C38 117.4(3) . . ?
C40 C39 C44 118.5(3) . . ?
C38 C39 C44 124.1(3) . . ?
C41 C40 C39 123.5(3) . . ?
C41 C40 H43 118.3 . . ?
C39 C40 H43 118.3 . . ?
C42 C41 C40 117.2(3) . . ?
C42 C41 C48 121.8(3) . . ?
C40 C41 C48 120.9(3) . . ?
C42 C41 C48A 126.5(3) . . ?
C40 C41 C48A 112.8(3) . . ?
C48 C41 C48A 22.0(2) . . ?
C41 C42 C43 123.4(3) . . ?
C41 C42 H44 118.3 . . ?
C43 C42 H44 118.3 . . ?
C42 C43 C38 117.4(3) . . ?
C42 C43 C52 115.7(3) . . ?
C38 C43 C52 126.7(3) . . ?
C45 C44 C46 110.5(3) . . ?
C45 C44 C47 106.6(3) . . ?
C46 C44 C47 106.5(3) . . ?
C45 C44 C39 111.0(2) . . ?
C46 C44 C39 111.2(2) . . ?
C47 C44 C39 110.9(2) . . ?
C44 C45 H45 109.5 . . ?
C44 C45 H46 109.5 . . ?
H45 C45 H46 109.5 . . ?
C44 C45 H47 109.5 . . ?
H45 C45 H47 109.5 . . ?
H46 C45 H47 109.5 . . ?
C44 C46 H48 109.5 . . ?
C44 C46 H49 109.5 . . ?
H48 C46 H49 109.5 . . ?
C44 C46 H50 109.5 . . ?
H48 C46 H50 109.5 . . ?
H49 C46 H50 109.5 . . ?
C44 C47 H51 109.5 . . ?
C44 C47 H52 109.5 . . ?
H51 C47 H52 109.5 . . ?
C44 C47 H53 109.5 . . ?
H51 C47 H53 109.5 . . ?
H52 C47 H53 109.5 . . ?
C49 C48 C41 112.4(4) . . ?
C49 C48 C51 109.5(4) . . ?
C41 C48 C51 113.9(4) . . ?
C49 C48 C50 109.6(4) . . ?
C41 C48 C50 105.7(4) . . ?
C51 C48 C50 105.3(4) . . ?
C48 C49 H49A 109.5 . . ?
C48 C49 H49B 109.5 . . ?
H49A C49 H49B 109.5 . . ?
C48 C49 H49C 109.5 . . ?
H49A C49 H49C 109.5 . . ?
H49B C49 H49C 109.5 . . ?
C48 C50 H50A 109.5 . . ?
C48 C50 H50B 109.5 . . ?
H50A C50 H50B 109.5 . . ?
C48 C50 H50C 109.5 . . ?
H50A C50 H50C 109.5 . . ?
H50B C50 H50C 109.5 . . ?
C48 C51 H51A 109.5 . . ?
C48 C51 H51B 109.5 . . ?
H51A C51 H51B 109.5 . . ?
C48 C51 H51C 109.5 . . ?
H51A C51 H51C 109.5 . . ?
H51B C51 H51C 109.5 . . ?
C50A C48A C51A 111.4 . . ?
C50A C48A C49A 111.1 . . ?
C51A C48A C49A 103.7 . . ?
C50A C48A C41 118.3(2) . . ?
C51A C48A C41 110.5(2) . . ?
C49A C48A C41 100.4(2) . . ?
C48A C49A H49D 109.5 . . ?
C48A C49A H49E 109.5 . . ?
H49D C49A H49E 109.5 . . ?
C48A C49A H49F 109.5 . . ?
H49D C49A H49F 109.5 . . ?
H49E C49A H49F 109.5 . . ?
C48A C50A H50D 109.5 . . ?
C48A C50A H50E 109.5 . . ?
H50D C50A H50E 109.5 . . ?
C48A C50A H50F 109.5 . . ?
H50D C50A H50F 109.5 . . ?
H50E C50A H50F 109.5 . . ?
C48A C51A H51D 109.5 . . ?
C48A C51A H51E 109.5 . . ?
H51D C51A H51E 109.5 . . ?
C48A C51A H51F 109.5 . . ?
H51D C51A H51F 109.5 . . ?
H51E C51A H51F 109.5 . . ?
C55 C52 C54 109.1(4) . . ?
C55 C52 C53 104.9(3) . . ?
C54 C52 C53 109.7(3) . . ?
C55 C52 C43 114.8(3) . . ?
C54 C52 C43 110.7(3) . . ?
C53 C52 C43 107.5(3) . . ?
C52 C53 H63 109.5 . . ?
C52 C53 H64 109.5 . . ?
H63 C53 H64 109.5 . . ?
C52 C53 H65 109.5 . . ?
H63 C53 H65 109.5 . . ?
H64 C53 H65 109.5 . . ?
C52 C54 H66 109.5 . . ?
C52 C54 H67 109.5 . . ?
H66 C54 H67 109.5 . . ?
C52 C54 H68 109.5 . . ?
H66 C54 H68 109.5 . . ?
H67 C54 H68 109.5 . . ?
C52 C55 H69 109.5 . . ?
C52 C55 H70 109.5 . . ?
H69 C55 H70 109.5 . . ?
C52 C55 H71 109.5 . . ?
H69 C55 H71 109.5 . . ?
H70 C55 H71 109.5 . . ?
F2 P3 F2 180.00(14) . 2_565 ?
F2 P3 F3 89.88(12) . . ?
F2 P3 F3 90.12(12) 2_565 . ?
F2 P3 F3 90.12(12) . 2_565 ?
F2 P3 F3 89.88(12) 2_565 2_565 ?
F3 P3 F3 180.0(2) . 2_565 ?
F2 P3 F1 89.88(11) . 2_565 ?
F2 P3 F1 90.12(11) 2_565 2_565 ?
F3 P3 F1 90.00(11) . 2_565 ?
F3 P3 F1 90.00(11) 2_565 2_565 ?
F2 P3 F1 90.12(11) . . ?
F2 P3 F1 89.88(11) 2_565 . ?
F3 P3 F1 90.00(11) . . ?
F3 P3 F1 90.00(11) 2_565 . ?
F1 P3 F1 180.0(2) 2_565 . ?
P3 F1 Cu1 128.95(13) . . ?
F5 P4 F5 180.0(2) 2_766 . ?
F5 P4 F4 89.4(2) 2_766 2_766 ?
F5 P4 F4 90.6(2) . 2_766 ?
F5 P4 F4 90.6(2) 2_766 . ?
F5 P4 F4 89.4(2) . . ?
F4 P4 F4 180.0(2) 2_766 . ?
F5 P4 F6 90.55(19) 2_766 2_766 ?
F5 P4 F6 89.4(2) . 2_766 ?
F4 P4 F6 91.2(2) 2_766 2_766 ?
F4 P4 F6 88.8(2) . 2_766 ?
F5 P4 F6 89.4(2) 2_766 . ?
F5 P4 F6 90.55(19) . . ?
F4 P4 F6 88.8(2) 2_766 . ?
F4 P4 F6 91.2(2) . . ?
F6 P4 F6 180.0(3) 2_766 . ?

loop_
_geom_bond_atom_site_label_1
_geom_bond_atom_site_label_2
_geom_bond_distance
_geom_bond_site_symmetry_2
_geom_bond_publ_flag
Cu1 N1 2.097(3) . ?
Cu1 F1 2.241(2) . ?
Cu1 P1 2.2613(10) . ?
Cu1 P2 2.2638(9) . ?
P1 C6 1.696(3) . ?
P1 C20 1.817(4) . ?
P2 C13 1.692(3) . ?
P2 C38 1.825(3) . ?
N1 C1 1.356(4) . ?
N1 C5 1.363(4) . ?
C1 C2 1.392(5) . ?
C1 C6 1.488(5) . ?
C2 C3 1.387(5) . ?
C2 H1 0.9500 . ?
C3 C4 1.384(5) . ?
C3 H2 0.9500 . ?
C4 C5 1.390(5) . ?
C4 H3 0.9500 . ?
C5 C13 1.481(5) . ?
C6 C7 1.490(4) . ?
C7 C8 1.396(5) . ?
C7 C12 1.404(5) . ?
C8 C9 1.387(5) . ?
C8 H4 0.9500 . ?
C9 C10 1.387(5) . ?
C9 H5 0.9500 . ?
C10 C11 1.390(5) . ?
C10 H6 0.9500 . ?
C11 C12 1.395(4) . ?
C11 H7 0.9500 . ?
C12 H8 0.9500 . ?
C13 C14 1.486(5) . ?
C14 C15 1.398(5) . ?
C14 C19 1.406(5) . ?
C15 C16 1.391(5) . ?
C15 H9 0.9500 . ?
C16 C17 1.375(6) . ?
C16 H10 0.9500 . ?
C17 C18 1.373(7) . ?
C17 H11 0.9500 . ?
C18 C19 1.401(6) . ?
C18 H12 0.9500 . ?
C19 H13 0.9500 . ?
C20 C21 1.424(4) . ?
C20 C25 1.436(5) . ?
C21 C22 1.394(7) . ?
C21 C26 1.553(7) . ?
C22 C23 1.352(8) . ?
C22 H14 0.9500 . ?
C23 C24 1.402(6) . ?
C23 C30A 1.427(10) . ?
C23 C30 1.694(9) . ?
C24 C25 1.388(5) . ?
C24 H15 0.9500 . ?
C25 C34 1.559(4) . ?
C26 C27A 1.340(8) . ?
C26 C28 1.415(10) . ?
C26 C29 1.441(9) . ?
C26 C29A 1.629(7) . ?
C26 C28A 1.710(10) . ?
C26 C27 1.797(11) . ?
C27 H72 0.9800 . ?
C27 H73 0.9800 . ?
C27 H74 0.9800 . ?
C28 H75 0.9800 . ?
C28 H76 0.9800 . ?
C28 H77 0.9800 . ?
C29 H78 0.9800 . ?
C29 H79 0.9800 . ?
C29 H80 0.9800 . ?
C27A H81 0.9800 . ?
C27A H82 0.9800 . ?
C27A H83 0.9800 . ?
C28A H84 0.9800 . ?
C28A H85 0.9800 . ?
C28A H86 0.9800 . ?
C29A H87 0.9800 . ?
C29A H88 0.9800 . ?
C29A H89 0.9800 . ?
C30 C32 1.487(11) . ?
C30 C31 1.538(11) . ?
C30 C33 1.538(11) . ?
C31 H90 0.9800 . ?
C31 H91 0.9800 . ?
C31 H92 0.9800 . ?
C32 H93 0.9800 . ?
C32 H94 0.9800 . ?
C32 H95 0.9800 . ?
C33 H96 0.9800 . ?
C33 H97 0.9800 . ?
C33 H98 0.9800 . ?
C30A C32A 1.537(14) . ?
C30A C33A 1.538(13) . ?
C30A C31A 1.539(13) . ?
C31A H99 0.9800 . ?
C31A H100 0.9800 . ?
C31A H101 0.9800 . ?
C32A H102 0.9800 . ?
C32A H103 0.9800 . ?
C32A H104 0.9800 . ?
C33A H105 0.9800 . ?
C33A H106 0.9800 . ?
C33A H107 0.9800 . ?
C34 C36 1.527(4) . ?
C34 C37 1.534(4) . ?
C34 C35 1.543(5) . ?
C35 H34 0.9800 . ?
C35 H35 0.9800 . ?
C35 H36 0.9800 . ?
C36 H37 0.9800 . ?
C36 H38 0.9800 . ?
C36 H39 0.9800 . ?
C37 H40 0.9800 . ?
C37 H41 0.9800 . ?
C37 H42 0.9800 . ?
C38 C43 1.420(4) . ?
C38 C39 1.434(4) . ?
C39 C40 1.385(4) . ?
C39 C44 1.553(4) . ?
C40 C41 1.385(4) . ?
C40 H43 0.9500 . ?
C41 C42 1.376(5) . ?
C41 C48 1.509(6) . ?
C41 C48A 1.686(6) . ?
C42 C43 1.396(4) . ?
C42 H44 0.9500 . ?
C43 C52 1.545(4) . ?
C44 C45 1.524(4) . ?
C44 C46 1.537(4) . ?
C44 C47 1.538(4) . ?
C45 H45 0.9800 . ?
C45 H46 0.9800 . ?
C45 H47 0.9800 . ?
C46 H48 0.9800 . ?
C46 H49 0.9800 . ?
C46 H50 0.9800 . ?
C47 H51 0.9800 . ?
C47 H52 0.9800 . ?
C47 H53 0.9800 . ?
C48 C49 1.497(7) . ?
C48 C51 1.541(7) . ?
C48 C50 1.569(7) . ?
C49 H49A 0.9800 . ?
C49 H49B 0.9800 . ?
C49 H49C 0.9800 . ?
C50 H50A 0.9800 . ?
C50 H50B 0.9800 . ?
C50 H50C 0.9800 . ?
C51 H51A 0.9800 . ?
C51 H51B 0.9800 . ?
C51 H51C 0.9800 . ?
C48A C50A 1.4207 . ?
C48A C51A 1.5527 . ?
C48A C49A 1.5929 . ?
C49A H49D 0.9800 . ?
C49A H49E 0.9800 . ?
C49A H49F 0.9800 . ?
C50A H50D 0.9800 . ?
C50A H50E 0.9800 . ?
C50A H50F 0.9800 . ?
C51A H51D 0.9800 . ?
C51A H51E 0.9800 . ?
C51A H51F 0.9800 . ?
C52 C55 1.511(5) . ?
C52 C54 1.530(5) . ?
C52 C53 1.532(5) . ?
C53 H63 0.9800 . ?
C53 H64 0.9800 . ?
C53 H65 0.9800 . ?
C54 H66 0.9800 . ?
C54 H67 0.9800 . ?
C54 H68 0.9800 . ?
C55 H69 0.9800 . ?
C55 H70 0.9800 . ?
C55 H71 0.9800 . ?
P3 F2 1.586(2) . ?
P3 F2 1.586(2) 2_565 ?
P3 F3 1.588(2) . ?
P3 F3 1.588(2) 2_565 ?
P3 F1 1.637(2) 2_565 ?
P3 F1 1.637(2) . ?
P4 F5 1.558(3) 2_766 ?
P4 F5 1.558(3) . ?
P4 F4 1.576(3) 2_766 ?
P4 F4 1.576(3) . ?
P4 F6 1.594(3) 2_766 ?
P4 F6 1.594(3) . ?

loop_
_geom_torsion_atom_site_label_1
_geom_torsion_atom_site_label_2
_geom_torsion_atom_site_label_3
_geom_torsion_atom_site_label_4
_geom_torsion
_geom_torsion_site_symmetry_1
_geom_torsion_site_symmetry_2
_geom_torsion_site_symmetry_3
_geom_torsion_site_symmetry_4
_geom_torsion_publ_flag
N1 Cu1 P1 C6 -8.85(13) . . . . ?
F1 Cu1 P1 C6 135.38(13) . . . . ?
P2 Cu1 P1 C6 -62.01(14) . . . . ?
N1 Cu1 P1 C20 -157.5(2) . . . . ?
F1 Cu1 P1 C20 -13.3(2) . . . . ?
P2 Cu1 P1 C20 149.3(2) . . . . ?
N1 Cu1 P2 C13 5.61(13) . . . . ?
F1 Cu1 P2 C13 -138.44(12) . . . . ?
P1 Cu1 P2 C13 58.69(14) . . . . ?
N1 Cu1 P2 C38 169.7(2) . . . . ?
F1 Cu1 P2 C38 25.7(2) . . . . ?
P1 Cu1 P2 C38 -137.17(19) . . . . ?
F1 Cu1 N1 C1 -106.3(2) . . . . ?
P1 Cu1 N1 C1 -3.9(2) . . . . ?
P2 Cu1 N1 C1 158.0(2) . . . . ?
F1 Cu1 N1 C5 100.8(2) . . . . ?
P1 Cu1 N1 C5 -156.8(2) . . . . ?
P2 Cu1 N1 C5 5.2(2) . . . . ?
C5 N1 C1 C2 -3.7(4) . . . . ?
Cu1 N1 C1 C2 -156.0(2) . . . . ?
C5 N1 C1 C6 170.9(3) . . . . ?
Cu1 N1 C1 C6 18.6(3) . . . . ?
N1 C1 C2 C3 0.6(5) . . . . ?
C6 C1 C2 C3 -173.8(3) . . . . ?
C1 C2 C3 C4 2.0(5) . . . . ?
C2 C3 C4 C5 -1.5(5) . . . . ?
C1 N1 C5 C4 4.2(4) . . . . ?
Cu1 N1 C5 C4 156.7(2) . . . . ?
C1 N1 C5 C13 -169.4(3) . . . . ?
Cu1 N1 C5 C13 -16.9(3) . . . . ?
C3 C4 C5 N1 -1.6(5) . . . . ?
C3 C4 C5 C13 171.8(3) . . . . ?
N1 C1 C6 C7 155.7(3) . . . . ?
C2 C1 C6 C7 -29.6(4) . . . . ?
N1 C1 C6 P1 -26.7(4) . . . . ?
C2 C1 C6 P1 148.0(3) . . . . ?
C20 P1 C6 C1 -178.5(2) . . . . ?
Cu1 P1 C6 C1 20.4(2) . . . . ?
C20 P1 C6 C7 -1.2(3) . . . . ?
Cu1 P1 C6 C7 -162.3(3) . . . . ?
C1 C6 C7 C8 -44.9(4) . . . . ?
P1 C6 C7 C8 137.9(3) . . . . ?
C1 C6 C7 C12 136.2(3) . . . . ?
P1 C6 C7 C12 -41.0(5) . . . . ?
C12 C7 C8 C9 1.4(5) . . . . ?
C6 C7 C8 C9 -177.6(3) . . . . ?
C7 C8 C9 C10 -1.1(5) . . . . ?
C8 C9 C10 C11 0.1(5) . . . . ?
C9 C10 C11 C12 0.6(5) . . . . ?
C10 C11 C12 C7 -0.3(5) . . . . ?
C8 C7 C12 C11 -0.7(5) . . . . ?
C6 C7 C12 C11 178.2(3) . . . . ?
N1 C5 C13 C14 -163.2(3) . . . . ?
C4 C5 C13 C14 23.2(4) . . . . ?
N1 C5 C13 P2 22.2(4) . . . . ?
C4 C5 C13 P2 -151.5(3) . . . . ?
C38 P2 C13 C5 173.3(2) . . . . ?
Cu1 P2 C13 C5 -15.5(2) . . . . ?
C38 P2 C13 C14 -0.6(3) . . . . ?
Cu1 P2 C13 C14 170.6(3) . . . . ?
C5 C13 C14 C15 -122.8(4) . . . . ?
P2 C13 C14 C15 51.0(4) . . . . ?
C5 C13 C14 C19 55.4(4) . . . . ?
P2 C13 C14 C19 -130.8(3) . . . . ?
C19 C14 C15 C16 0.8(6) . . . . ?
C13 C14 C15 C16 178.9(3) . . . . ?
C14 C15 C16 C17 -0.1(6) . . . . ?
C15 C16 C17 C18 -0.2(7) . . . . ?
C16 C17 C18 C19 -0.1(7) . . . . ?
C17 C18 C19 C14 0.8(6) . . . . ?
C15 C14 C19 C18 -1.1(5) . . . . ?
C13 C14 C19 C18 -179.3(3) . . . . ?
C6 P1 C20 C21 -64.4(3) . . . . ?
Cu1 P1 C20 C21 83.3(3) . . . . ?
C6 P1 C20 C25 104.9(3) . . . . ?
Cu1 P1 C20 C25 -107.3(3) . . . . ?
C25 C20 C21 C22 -11.7(5) . . . . ?
P1 C20 C21 C22 157.5(3) . . . . ?
C25 C20 C21 C26 165.2(4) . . . . ?
P1 C20 C21 C26 -25.6(5) . . . . ?
C20 C21 C22 C23 4.7(6) . . . . ?
C26 C21 C22 C23 -172.6(4) . . . . ?
C21 C22 C23 C24 4.3(7) . . . . ?
C21 C22 C23 C30A 173.6(5) . . . . ?
C21 C22 C23 C30 -166.2(5) . . . . ?
C22 C23 C24 C25 -6.3(6) . . . . ?
C30A C23 C24 C25 -173.2(7) . . . . ?
C30 C23 C24 C25 165.8(4) . . . . ?
C23 C24 C25 C20 -0.7(6) . . . . ?
C23 C24 C25 C34 -179.5(4) . . . . ?
C21 C20 C25 C24 9.9(5) . . . . ?
P1 C20 C25 C24 -159.9(3) . . . . ?
C21 C20 C25 C34 -171.4(3) . . . . ?
P1 C20 C25 C34 18.8(4) . . . . ?
C22 C21 C26 C27A 165.7(5) . . . . ?
C20 C21 C26 C27A -11.3(7) . . . . ?
C22 C21 C26 C28 66.0(7) . . . . ?
C20 C21 C26 C28 -110.9(7) . . . . ?
C22 C21 C26 C29 -47.8(6) . . . . ?
C20 C21 C26 C29 135.3(5) . . . . ?
C22 C21 C26 C29A -65.4(6) . . . . ?
C20 C21 C26 C29A 117.7(5) . . . . ?
C22 C21 C26 C28A 53.5(5) . . . . ?
C20 C21 C26 C28A -123.5(5) . . . . ?
C22 C21 C26 C27 -169.5(4) . . . . ?
C20 C21 C26 C27 13.6(6) . . . . ?
C22 C23 C30 C32 -1.3(9) . . . . ?
C24 C23 C30 C32 -172.3(6) . . . . ?
C30A C23 C30 C32 46.3(11) . . . . ?
C22 C23 C30 C31 -119.8(6) . . . . ?
C24 C23 C30 C31 69.2(6) . . . . ?
C30A C23 C30 C31 -72.2(12) . . . . ?
C22 C23 C30 C33 120.3(7) . . . . ?
C24 C23 C30 C33 -50.6(6) . . . . ?
C30A C23 C30 C33 168.0(14) . . . . ?
C22 C23 C30A C32A 11.8(11) . . . . ?
C24 C23 C30A C32A 179.4(8) . . . . ?
C30 C23 C30A C32A -131.0(16) . . . . ?
C22 C23 C30A C33A 129.6(6) . . . . ?
C24 C23 C30A C33A -62.8(9) . . . . ?
C30 C23 C30A C33A -13.2(8) . . . . ?
C22 C23 C30A C31A -114.5(7) . . . . ?
C24 C23 C30A C31A 53.1(11) . . . . ?
C30 C23 C30A C31A 102.7(13) . . . . ?
C24 C25 C34 C36 105.3(3) . . . . ?
C20 C25 C34 C36 -73.4(4) . . . . ?
C24 C25 C34 C37 -131.6(3) . . . . ?
C20 C25 C34 C37 49.6(4) . . . . ?
C24 C25 C34 C35 -13.1(4) . . . . ?
C20 C25 C34 C35 168.1(3) . . . . ?
C13 P2 C38 C43 68.4(3) . . . . ?
Cu1 P2 C38 C43 -95.3(3) . . . . ?
C13 P2 C38 C39 -99.7(2) . . . . ?
Cu1 P2 C38 C39 96.6(3) . . . . ?
C43 C38 C39 C40 -10.7(4) . . . . ?
P2 C38 C39 C40 157.7(2) . . . . ?
C43 C38 C39 C44 168.7(3) . . . . ?
P2 C38 C39 C44 -22.8(4) . . . . ?
C38 C39 C40 C41 0.5(5) . . . . ?
C44 C39 C40 C41 -179.0(3) . . . . ?
C39 C40 C41 C42 8.6(6) . . . . ?
C39 C40 C41 C48 -168.1(4) . . . . ?
C39 C40 C41 C48A 169.0(3) . . . . ?
C40 C41 C42 C43 -7.8(6) . . . . ?
C48 C41 C42 C43 168.9(4) . . . . ?
C48A C41 C42 C43 -165.1(4) . . . . ?
C41 C42 C43 C38 -2.1(5) . . . . ?
C41 C42 C43 C52 173.5(4) . . . . ?
C39 C38 C43 C42 11.5(4) . . . . ?
P2 C38 C43 C42 -156.3(3) . . . . ?
C39 C38 C43 C52 -163.5(3) . . . . ?
P2 C38 C43 C52 28.7(4) . . . . ?
C40 C39 C44 C45 132.2(3) . . . . ?
C38 C39 C44 C45 -47.3(4) . . . . ?
C40 C39 C44 C46 -104.4(3) . . . . ?
C38 C39 C44 C46 76.1(4) . . . . ?
C40 C39 C44 C47 13.9(4) . . . . ?
C38 C39 C44 C47 -165.6(3) . . . . ?
C42 C41 C48 C49 -117.0(5) . . . . ?
C40 C41 C48 C49 59.6(6) . . . . ?
C48A C41 C48 C49 133.6(9) . . . . ?
C42 C41 C48 C51 8.4(6) . . . . ?
C40 C41 C48 C51 -175.1(4) . . . . ?
C48A C41 C48 C51 -101.1(8) . . . . ?
C42 C41 C48 C50 123.5(5) . . . . ?
C40 C41 C48 C50 -60.0(5) . . . . ?
C48A C41 C48 C50 14.0(5) . . . . ?
C42 C41 C48A C50A 167.4(3) . . . . ?
C40 C41 C48A C50A 9.2(4) . . . . ?
C48 C41 C48A C50A -107.3(7) . . . . ?
C42 C41 C48A C51A 37.3(5) . . . . ?
C40 C41 C48A C51A -120.9(3) . . . . ?
C48 C41 C48A C51A 122.6(7) . . . . ?
C42 C41 C48A C49A -71.7(4) . . . . ?
C40 C41 C48A C49A 130.1(3) . . . . ?
C48 C41 C48A C49A 13.6(6) . . . . ?
C42 C43 C52 C55 -169.4(3) . . . . ?
C38 C43 C52 C55 5.7(5) . . . . ?
C42 C43 C52 C54 66.6(5) . . . . ?
C38 C43 C52 C54 -118.3(4) . . . . ?
C42 C43 C52 C53 -53.2(4) . . . . ?
C38 C43 C52 C53 122.0(3) . . . . ?
F2 P3 F1 Cu1 -1.32(14) . . . . ?
F2 P3 F1 Cu1 178.68(14) 2_565 . . . ?
F3 P3 F1 Cu1 88.55(15) . . . . ?
F3 P3 F1 Cu1 -91.45(15) 2_565 . . . ?
F1 P3 F1 Cu1 -115(100) 2_565 . . . ?
N1 Cu1 F1 P3 178.75(15) . . . . ?
P1 Cu1 F1 P3 82.81(13) . . . . ?
P2 Cu1 F1 P3 -90.50(13) . . . . ?
